data_4330735
loop_
_publ_author_name
'Nathan A. Meredith'
'Matthew J. Polinski'
'Jian Lin'
'Antonio Simonetti'
'Thomas E. Albrecht-Schmitt'

_publ_section_title
;
 Incorporation of Neptunium(VI) into a Uranyl Selenite
;
_journal_name_full 'Inorganic Chemistry'
_journal_page_first 10480
_journal_page_last 10482
_journal_paper_doi 10.1021/ic301682b
_journal_volume 51
_journal_year 2012
_chemical_formula_moiety 'Cs[(U O2)(H Se O3)(Se O3)]:Np(VI)'
_chemical_formula_sum 'Cs H O8 Se2 U'
_chemical_formula_weight 657.87
_chemical_name_common
;
 Neptunium(VI) Doped Cesium Uranyl Hydrogenselenite Selenite
;
_chemical_name_systematic
;
 Cesium Dioxouranium(VI) Hydrogenselenate(IV) Selenate(IV)
;
_space_group_IT_number 14
_symmetry_cell_setting monoclinic
_symmetry_space_group_name_Hall '-P 2yn'
_symmetry_space_group_name_H-M 'P 1 21/n 1'
_atom_sites_solution_hydrogens none
_atom_sites_solution_primary direct
_atom_sites_solution_secondary difmap
_audit_creation_method SHELXL-97
_cell_angle_alpha 90.00
_cell_angle_beta 93.6930(10)
_cell_angle_gamma 90.00
_cell_formula_units_Z 4
_cell_length_a 8.4966(2)
_cell_length_b 10.3910(3)
_cell_length_c 10.2087(3)
_cell_measurement_reflns_used 2062
_cell_measurement_temperature 100(2)
_cell_measurement_theta_max 27.48
_cell_measurement_theta_min 2.80
_cell_volume 899.44(4)
_computing_cell_refinement 'smart saint'
_computing_data_collection smart
_computing_data_reduction SAINT
_computing_molecular_graphics 'SHELXP-97 (Sheldrick, 1997)'
_computing_publication_material 'SHELXCIF-97 (Sheldrick, 2000)'
_computing_structure_refinement 'SHELXL-97 (Sheldrick, 1997)'
_computing_structure_solution 'SHELXS-97 (Sheldrick, 1990)'
_diffrn_ambient_temperature 100(2)
_diffrn_detector_area_resol_mean 0
_diffrn_measured_fraction_theta_full 1.000
_diffrn_measured_fraction_theta_max 1.000
_diffrn_measurement_device_type 'BRUKER apex II'
_diffrn_measurement_method '0.5 wide w/ exposures'
_diffrn_radiation_monochromator 'Quazar optics'
_diffrn_radiation_source 'Imus microfocused'
_diffrn_radiation_type MoK\a
_diffrn_radiation_wavelength 0.71073
_diffrn_reflns_av_R_equivalents 0.0230
_diffrn_reflns_av_sigmaI/netI 0.0151
_diffrn_reflns_limit_h_max 11
_diffrn_reflns_limit_h_min -10
_diffrn_reflns_limit_k_max 13
_diffrn_reflns_limit_k_min -13
_diffrn_reflns_limit_l_max 12
_diffrn_reflns_limit_l_min -13
_diffrn_reflns_number 10960
_diffrn_reflns_theta_full 27.49
_diffrn_reflns_theta_max 27.48
_diffrn_reflns_theta_min 2.80
_exptl_absorpt_coefficient_mu 30.135
_exptl_absorpt_correction_T_max 0.002
_exptl_absorpt_correction_T_min 0.000
_exptl_absorpt_correction_type numerical
_exptl_absorpt_process_details SHELTXPREP
_exptl_crystal_colour Yellow
_exptl_crystal_density_diffrn 4.858
_exptl_crystal_description Prism
_exptl_crystal_F_000 1120
_exptl_crystal_size_max 0.75
_exptl_crystal_size_mid 0.40
_exptl_crystal_size_min 0.20
_refine_diff_density_max 5.906
_refine_diff_density_min -2.039
_refine_diff_density_rms 0.323
_refine_ls_extinction_method none
_refine_ls_goodness_of_fit_ref 1.074
_refine_ls_hydrogen_treatment none
_refine_ls_matrix_type full
_refine_ls_number_parameters 109
_refine_ls_number_reflns 2062
_refine_ls_number_restraints 0
_refine_ls_restrained_S_all 1.074
_refine_ls_R_factor_all 0.0329
_refine_ls_R_factor_gt 0.0322
_refine_ls_shift/su_max 0.000
_refine_ls_shift/su_mean 0.000
_refine_ls_structure_factor_coef Fsqd
_refine_ls_weighting_details 'calc w=1/[\s^2^(Fo^2^)+(0.0382P)^2^+24.9941P] where P=(Fo^2^+2Fc^2^)/3'
_refine_ls_weighting_scheme calc
_refine_ls_wR_factor_gt 0.0830
_refine_ls_wR_factor_ref 0.0834
_reflns_number_gt 2016
_reflns_number_total 2062
_reflns_threshold_expression >2sigma(I)
_cod_data_source_file ic301682b_si_002_2.cif
_cod_data_source_block save
_cod_database_code 4330735

loop_
_symmetry_equiv_pos_as_xyz
'x, y, z'
'-x+1/2, y+1/2, -z+1/2'
'-x, -y, -z'
'x-1/2, -y-1/2, z-1/2'

loop_
_atom_site_label
_atom_site_type_symbol
_atom_site_fract_x
_atom_site_fract_y
_atom_site_fract_z
_atom_site_U_iso_or_equiv
_atom_site_adp_type
_atom_site_occupancy
_atom_site_symmetry_multiplicity
_atom_site_calc_flag
U1 U 0.20336(4) 0.78861(3) 0.87688(3) 0.01677(11) Uani 1 1 d
Cs1 Cs 0.14167(7) 0.54751(6) 1.27299(5) 0.02174(14) Uani 1 1 d
Se1 Se 0.33233(11) 0.45843(9) 0.93359(9) 0.0223(2) Uani 1 1 d
Se2 Se 0.08021(11) 1.12387(8) 0.87602(9) 0.02033(19) Uani 1 1 d
O1 O 0.0497(9) 0.7124(7) 0.7800(7) 0.0265(15) Uani 1 1 d
O2 O 0.3594(8) 0.8704(7) 0.9659(6) 0.0239(14) Uani 1 1 d
O3 O 0.4098(8) 0.6718(6) 0.7810(6) 0.0213(13) Uani 1 1 d
O4 O 0.2429(9) 0.5896(7) 0.9867(7) 0.0253(14) Uani 1 1 d
O5 O 0.0285(8) 0.9697(6) 0.8573(6) 0.0207(13) Uani 1 1 d
O6 O 0.2853(8) 0.9028(7) 0.6897(7) 0.0265(14) Uani 1 1 d
O7 O 0.0788(9) 0.8006(7) 1.0797(7) 0.0263(15) Uani 1 1 d
O8 O 0.2849(14) 0.3556(8) 1.0617(8) 0.049(2) Uani 1 1 d

loop_
_atom_site_aniso_label
_atom_site_aniso_U_11
_atom_site_aniso_U_22
_atom_site_aniso_U_33
_atom_site_aniso_U_23
_atom_site_aniso_U_13
_atom_site_aniso_U_12
U1 0.02006(18) 0.01595(17) 0.01525(17) -0.00119(11) 0.00846(12) -0.00181(11)
Cs1 0.0228(3) 0.0259(3) 0.0169(3) 0.0022(2) 0.0045(2) 0.0023(2)
Se1 0.0250(5) 0.0229(4) 0.0192(4) -0.0037(3) 0.0034(3) 0.0035(3)
Se2 0.0269(4) 0.0154(4) 0.0205(4) 0.0039(3) 0.0153(3) 0.0036(3)
O1 0.028(4) 0.028(4) 0.024(3) 0.000(3) -0.001(3) -0.010(3)
O2 0.027(3) 0.027(3) 0.019(3) -0.007(3) 0.006(3) -0.009(3)
O3 0.029(3) 0.019(3) 0.017(3) -0.002(2) 0.014(3) 0.000(3)
O4 0.035(4) 0.021(3) 0.021(3) 0.000(3) 0.016(3) 0.006(3)
O5 0.026(3) 0.016(3) 0.022(3) 0.003(2) 0.009(2) -0.002(2)
O6 0.026(3) 0.029(4) 0.025(3) 0.007(3) 0.006(3) -0.002(3)
O7 0.032(4) 0.028(4) 0.021(3) 0.010(3) 0.017(3) 0.014(3)
O8 0.093(7) 0.030(4) 0.024(4) 0.002(3) 0.014(4) -0.013(5)

loop_
_atom_type_symbol
_atom_type_description
_atom_type_scat_dispersion_real
_atom_type_scat_dispersion_imag
_atom_type_scat_source
O O 0.0106 0.0060 'International Tables Vol C Tables 4.2.6.8 and 6.1.1.4'
H H 0.0000 0.0000 'International Tables Vol C Tables 4.2.6.8 and 6.1.1.4'
Se Se -0.0929 2.2259 'International Tables Vol C Tables 4.2.6.8 and 6.1.1.4'
Cs Cs -0.3680 2.1192 'International Tables Vol C Tables 4.2.6.8 and 6.1.1.4'
U U -9.6767 9.6646 'International Tables Vol C Tables 4.2.6.8 and 6.1.1.4'

loop_
_geom_angle_atom_site_label_1
_geom_angle_atom_site_label_2
_geom_angle_atom_site_label_3
_geom_angle
_geom_angle_site_symmetry_1
_geom_angle_site_symmetry_3
O1 U1 O2 176.7(3) . .
O1 U1 O4 87.2(3) . .
O2 U1 O4 95.6(3) . .
O1 U1 O7 98.9(3) . .
O2 U1 O7 83.6(3) . .
O4 U1 O7 72.1(2) . .
O1 U1 O6 91.0(3) . .
O2 U1 O6 85.7(3) . .
O4 U1 O6 140.6(2) . .
O7 U1 O6 146.6(2) . .
O1 U1 O3 94.5(3) . .
O2 U1 O3 84.8(3) . .
O4 U1 O3 70.4(2) . .
O7 U1 O3 139.3(2) . .
O6 U1 O3 70.5(2) . .
O1 U1 O5 82.7(3) . .
O2 U1 O5 96.0(3) . .
O4 U1 O5 142.5(2) . .
O7 U1 O5 74.0(2) . .
O6 U1 O5 75.8(2) . .
O3 U1 O5 146.1(2) . .
O1 U1 Cs1 131.2(2) . 4_675
O2 U1 Cs1 46.0(2) . 4_675
O4 U1 Cs1 111.41(18) . 4_675
O7 U1 Cs1 129.3(2) . 4_675
O6 U1 Cs1 45.84(17) . 4_675
O3 U1 Cs1 55.21(16) . 4_675
O5 U1 Cs1 102.18(15) . 4_675
O1 U1 Cs1 149.2(2) . 2_557
O2 U1 Cs1 32.3(2) . 2_557
O4 U1 Cs1 96.78(17) . 2_557
O7 U1 Cs1 54.3(2) . 2_557
O6 U1 Cs1 104.33(18) . 2_557
O3 U1 Cs1 115.71(16) . 2_557
O5 U1 Cs1 75.56(16) . 2_557
Cs1 U1 Cs1 75.536(12) 4_675 2_557
O1 U1 Cs1 22.3(2) . 3_567
O2 U1 Cs1 160.4(2) . 3_567
O4 U1 Cs1 64.90(19) . 3_567
O7 U1 Cs1 91.09(19) . 3_567
O6 U1 Cs1 108.23(18) . 3_567
O3 U1 Cs1 87.07(16) . 3_567
O5 U1 Cs1 100.60(16) . 3_567
Cs1 U1 Cs1 137.728(10) 4_675 3_567
Cs1 U1 Cs1 145.150(14) 2_557 3_567
O1 U1 Cs1 96.9(2) . .
O2 U1 Cs1 86.4(2) . .
O4 U1 Cs1 33.58(15) . .
O7 U1 Cs1 38.80(16) . .
O6 U1 Cs1 169.34(17) . .
O3 U1 Cs1 101.65(15) . .
O5 U1 Cs1 112.21(15) . .
Cs1 U1 Cs1 123.880(15) 4_675 .
Cs1 U1 Cs1 72.105(6) 2_557 .
Cs1 U1 Cs1 77.853(11) 3_567 .
O4 Cs1 O6 92.43(19) . 4_576
O4 Cs1 O1 97.36(19) . 3_567
O6 Cs1 O1 67.64(19) 4_576 3_567
O4 Cs1 O8 47.56(19) . .
O6 Cs1 O8 108.6(2) 4_576 .
O1 Cs1 O8 64.7(2) 3_567 .
O4 Cs1 O2 149.69(17) . 2_547
O6 Cs1 O2 105.24(18) 4_576 2_547
O1 Cs1 O2 68.24(19) 3_567 2_547
O8 Cs1 O2 102.71(19) . 2_547
O4 Cs1 O7 51.38(17) . .
O6 Cs1 O7 65.89(19) 4_576 .
O1 Cs1 O7 120.80(19) 3_567 .
O8 Cs1 O7 98.36(19) . .
O2 Cs1 O7 158.87(17) 2_547 .
O4 Cs1 O2 140.56(17) . 4_576
O6 Cs1 O2 52.76(17) 4_576 4_576
O1 Cs1 O2 86.44(19) 3_567 4_576
O8 Cs1 O2 150.9(2) . 4_576
O2 Cs1 O2 67.44(19) 2_547 4_576
O7 Cs1 O2 93.13(16) . 4_576
O4 Cs1 O5 85.60(18) . 4_676
O6 Cs1 O5 173.50(18) 4_576 4_676
O1 Cs1 O5 118.75(17) 3_567 4_676
O8 Cs1 O5 74.5(2) . 4_676
O2 Cs1 O5 79.21(17) 2_547 4_676
O7 Cs1 O5 108.28(17) . 4_676
O2 Cs1 O5 126.69(16) 4_576 4_676
O4 Cs1 O3 95.37(16) . 4_576
O6 Cs1 O3 48.56(17) 4_576 4_576
O1 Cs1 O3 115.24(18) 3_567 4_576
O8 Cs1 O3 139.56(19) . 4_576
O2 Cs1 O3 114.83(15) 2_547 4_576
O7 Cs1 O3 44.54(15) . 4_576
O2 Cs1 O3 49.13(15) 4_576 4_576
O5 Cs1 O3 125.40(16) 4_676 4_576
O4 Cs1 O8 105.05(19) . 2_557
O6 Cs1 O8 96.6(2) 4_576 2_557
O1 Cs1 O8 153.2(2) 3_567 2_557
O8 Cs1 O8 142.03(13) . 2_557
O2 Cs1 O8 97.29(18) 2_547 2_557
O7 Cs1 O8 66.14(19) . 2_557
O2 Cs1 O8 67.0(2) 4_576 2_557
O5 Cs1 O8 78.0(2) 4_676 2_557
O3 Cs1 O8 48.9(2) 4_576 2_557
O4 Cs1 O7 105.40(16) . 2_547
O6 Cs1 O7 142.97(17) 4_576 2_547
O1 Cs1 O7 77.91(17) 3_567 2_547
O8 Cs1 O7 65.7(2) . 2_547
O2 Cs1 O7 46.83(15) 2_547 2_547
O7 Cs1 O7 149.02(7) . 2_547
O2 Cs1 O7 113.74(15) 4_576 2_547
O5 Cs1 O7 43.41(15) 4_676 2_547
O3 Cs1 O7 154.01(15) 4_576 2_547
O8 Cs1 O7 109.25(19) 2_557 2_547
O4 Cs1 Se1 22.87(12) . .
O6 Cs1 Se1 103.86(12) 4_576 .
O1 Cs1 Se1 83.57(13) 3_567 .
O8 Cs1 Se1 25.06(14) . .
O2 Cs1 Se1 126.88(12) 2_547 .
O7 Cs1 Se1 74.22(11) . .
O2 Cs1 Se1 156.63(12) 4_576 .
O5 Cs1 Se1 76.48(11) 4_676 .
O3 Cs1 Se1 117.83(10) 4_576 .
O8 Cs1 Se1 122.19(15) 2_557 .
O7 Cs1 Se1 84.73(10) 2_547 .
O6 Se1 O4 105.5(4) 2_546 .
O6 Se1 O8 101.4(4) 2_546 .
O4 Se1 O8 97.1(4) . .
O6 Se1 Cs1 118.5(2) 2_546 .
O4 Se1 Cs1 46.8(2) . .
O8 Se1 Cs1 51.3(3) . .
O7 Se2 O5 105.9(4) 3_577 .
O7 Se2 O3 102.2(3) 3_577 2_556
O5 Se2 O3 101.7(3) . 2_556
O7 Se2 Cs1 49.3(2) 3_577 3_577
O5 Se2 Cs1 129.7(2) . 3_577
O3 Se2 Cs1 57.1(2) 2_556 3_577
O7 Se2 Cs1 62.7(3) 3_577 4_575
O5 Se2 Cs1 48.8(2) . 4_575
O3 Se2 Cs1 89.1(2) 2_556 4_575
Cs1 Se2 Cs1 83.234(18) 3_577 4_575
O7 Se2 Cs1 106.2(2) 3_577 2_557
O5 Se2 Cs1 92.6(2) . 2_557
O3 Se2 Cs1 143.1(2) 2_556 2_557
Cs1 Se2 Cs1 132.89(2) 3_577 2_557
Cs1 Se2 Cs1 124.71(2) 4_575 2_557
U1 O1 Cs1 145.5(3) . 3_567
U1 O2 Cs1 130.7(3) . 2_557
U1 O2 Cs1 111.4(3) . 4_675
Cs1 O2 Cs1 112.56(19) 2_557 4_675
Se2 O3 U1 128.4(4) 2_546 .
Se2 O3 Cs1 99.2(3) 2_546 4_675
U1 O3 Cs1 90.88(19) . 4_675
Se1 O4 U1 127.9(3) . .
Se1 O4 Cs1 110.3(3) . .
U1 O4 Cs1 121.7(2) . .
Se2 O5 U1 125.9(3) . .
Se2 O5 Cs1 109.1(3) . 4_575
U1 O5 Cs1 124.9(2) . 4_575
Se1 O6 U1 125.9(4) 2_556 .
Se1 O6 Cs1 132.2(3) 2_556 4_675
U1 O6 Cs1 101.0(2) . 4_675
Se2 O7 U1 132.7(4) 3_577 .
Se2 O7 Cs1 108.5(3) 3_577 .
U1 O7 Cs1 114.3(2) . .
Se2 O7 Cs1 94.2(3) 3_577 2_557
U1 O7 Cs1 94.5(2) . 2_557
Cs1 O7 Cs1 103.37(19) . 2_557
Se1 O8 Cs1 103.7(4) . .
Se1 O8 Cs1 146.8(5) . 2_547
Cs1 O8 Cs1 107.0(2) . 2_547

loop_
_geom_bond_atom_site_label_1
_geom_bond_atom_site_label_2
_geom_bond_distance
_geom_bond_site_symmetry_2
U1 O1 1.773(7) .
U1 O2 1.775(7) .
U1 O4 2.365(7) .
U1 O7 2.388(6) .
U1 O6 2.391(7) .
U1 O3 2.394(6) .
U1 O5 2.398(6) .
U1 Cs1 4.2899(6) 4_675
U1 Cs1 4.5979(6) 2_557
U1 Cs1 4.7493(7) 3_567
U1 Cs1 4.8142(6) .
Cs1 O4 3.130(6) .
Cs1 O6 3.135(7) 4_576
Cs1 O1 3.181(7) 3_567
Cs1 O8 3.232(9) .
Cs1 O2 3.240(6) 2_547
Cs1 O7 3.311(7) .
Cs1 O2 3.311(6) 4_576
Cs1 O5 3.348(7) 4_676
Cs1 O3 3.523(7) 4_576
Cs1 O8 3.654(9) 2_557
Cs1 O7 3.745(8) 2_547
Cs1 Se1 4.0261(10) .
Se1 O6 1.660(7) 2_546
Se1 O4 1.668(7) .
Se1 O8 1.755(8) .
Se2 O7 1.651(7) 3_577
Se2 O5 1.669(6) .
Se2 O3 1.686(6) 2_556
Se2 Cs1 4.1423(10) 3_577
Se2 Cs1 4.2019(11) 4_575
Se2 Cs1 4.2381(11) 2_557
O1 Cs1 3.181(7) 3_567
O2 Cs1 3.240(6) 2_557
O2 Cs1 3.311(6) 4_675
O3 Se2 1.686(6) 2_546
O3 Cs1 3.523(7) 4_675
O5 Cs1 3.348(7) 4_575
O6 Se1 1.660(7) 2_556
O6 Cs1 3.135(7) 4_675
O7 Se2 1.651(7) 3_577
O7 Cs1 3.745(8) 2_557
O8 Cs1 3.654(9) 2_547
